data_4118650
loop_
_publ_author_name
'Orestes Rivada-Wheelaghan'
'Manuel A. Ortu\~no'
'Josefina D\'iez'
'Sergio E. Garc\'ia-Garrido'
'Celia Maya'
'Agust\'i Lled\'os'
'Salvador Conejero'

_publ_section_title
;
 Characterization of a Paramagnetic, Mononuclear Pt(III)-Alkyl Complex
 Intermediate in Carbon-Halogen Bond Coupling Reactions
;
_journal_name_full 'Journal of the American Chemical Society'
_journal_page_first 15261
_journal_page_last 15264
_journal_paper_doi 10.1021/ja307139p
_journal_volume 134
_journal_year 2012
_chemical_compound_source synthesis
_chemical_formula_moiety 'C54 H71 Br2 N4 Pt, C32 H12 B F24'
_chemical_formula_sum 'C86 H83 B Br2 F24 N4 Pt'
_chemical_formula_weight 1994.28
_chemical_name_systematic
;
 ?
;
_space_group_IT_number 2
_symmetry_cell_setting triclinic
_symmetry_Int_Tables_number 2
_symmetry_space_group_name_Hall '-P 1'
_symmetry_space_group_name_H-M 'P -1'
_atom_sites_solution_hydrogens geom
_atom_sites_solution_primary direct
_atom_sites_solution_secondary difmap
_audit_creation_method
;
CrysAlisPro, Oxford Diffraction Ltd.,
Version 1.171.34.36 (release 02-08-2010 CrysAlis171 .NET)
(compiled Aug  2 2010,13:00:58)
;
_cell_angle_alpha 91.848(3)
_cell_angle_beta 100.505(3)
_cell_angle_gamma 91.036(3)
_cell_formula_units_Z 2
_cell_length_a 12.9869(5)
_cell_length_b 15.2767(6)
_cell_length_c 21.7730(9)
_cell_measurement_reflns_used 14068
_cell_measurement_temperature 100(2)
_cell_measurement_theta_max 74.4721
_cell_measurement_theta_min 2.8926
_cell_volume 4243.8(3)
_computing_cell_refinement
;
CrysAlisPro, Oxford Diffraction Ltd.,
Version 1.171.34.36 (release 02-08-2010 CrysAlis171 .NET)
(compiled Aug  2 2010,13:00:58)
;
_computing_data_collection
;
CrysAlisPro, Oxford Diffraction Ltd.,
Version 1.171.34.36 (release 02-08-2010 CrysAlis171 .NET)
(compiled Aug  2 2010,13:00:58)
;
_computing_data_reduction
;
CrysAlisPro, Oxford Diffraction Ltd.,
Version 1.171.34.36 (release 02-08-2010 CrysAlis171 .NET)
(compiled Aug  2 2010,13:00:58)
;
_computing_molecular_graphics 'PLATON (Spek, 2007)'
_computing_publication_material 'WinGX publication routines (Farrugia, 1999)'
_computing_structure_refinement 'SHELXL-97 (Sheldrick, 2008)'
_computing_structure_solution 'SIR2004(Burla, 2005)'
_diffrn_ambient_temperature 100(2)
_diffrn_detector_area_resol_mean 8.2640
_diffrn_measured_fraction_theta_full 0.938
_diffrn_measured_fraction_theta_max 0.938
_diffrn_measurement_device
; 
165 mm Onyx CCD detector in \k-geometry diffractometer
;
_diffrn_measurement_device_type 'Xcalibur, Onyx, Nova'
_diffrn_measurement_method '\w scans'
_diffrn_radiation_monochromator mirror
_diffrn_radiation_source 'Nova (Cu) X-ray Source'
_diffrn_radiation_type CuK\a
_diffrn_radiation_wavelength 1.54180
_diffrn_reflns_av_R_equivalents 0.1024
_diffrn_reflns_av_sigmaI/netI 0.1020
_diffrn_reflns_limit_h_max 14
_diffrn_reflns_limit_h_min -15
_diffrn_reflns_limit_k_max 18
_diffrn_reflns_limit_k_min -17
_diffrn_reflns_limit_l_max 20
_diffrn_reflns_limit_l_min -27
_diffrn_reflns_number 26216
_diffrn_reflns_theta_full 74.64
_diffrn_reflns_theta_max 74.64
_diffrn_reflns_theta_min 2.89
_exptl_absorpt_coefficient_mu 5.065
_exptl_absorpt_correction_T_max 1.00000
_exptl_absorpt_correction_T_min 0.48256
_exptl_absorpt_correction_type multi-scan
_exptl_absorpt_process_details
;
CrysAlisPro, Oxford Diffraction Ltd.,
Version 1.171.34.36 (release 02-08-2010 CrysAlis171 .NET)
(compiled Aug  2 2010,13:00:58)
empirical absorption correction using spherical harmonics,
 implemented in SCALE3 ABSPACK scaling algorithm.
;
_exptl_crystal_colour Yellow
_exptl_crystal_density_diffrn 1.561
_exptl_crystal_description prism
_exptl_crystal_F_000 1992
_exptl_crystal_size_max 0.392
_exptl_crystal_size_mid 0.108
_exptl_crystal_size_min 0.055
_refine_diff_density_max 3.853
_refine_diff_density_min -3.341
_refine_diff_density_rms 0.188
_refine_ls_extinction_method none
_refine_ls_goodness_of_fit_ref 1.009
_refine_ls_hydrogen_treatment constr
_refine_ls_matrix_type full
_refine_ls_number_parameters 1079
_refine_ls_number_reflns 16315
_refine_ls_number_restraints 0
_refine_ls_restrained_S_all 1.009
_refine_ls_R_factor_all 0.0790
_refine_ls_R_factor_gt 0.0607
_refine_ls_shift/su_max 0.003
_refine_ls_shift/su_mean 0.000
_refine_ls_structure_factor_coef Fsqd
_refine_ls_weighting_details 'calc w=1/[\s^2^(Fo^2^)+(0.1081P)^2^+0.0000P] where P=(Fo^2^+2Fc^2^)/3'
_refine_ls_weighting_scheme calc
_refine_ls_wR_factor_gt 0.1532
_refine_ls_wR_factor_ref 0.1726
_reflns_number_gt 12787
_reflns_number_total 16315
_reflns_threshold_expression >2\s(I)
_cod_data_source_file ja307139p_si_001_1.cif
_cod_data_source_block 2a
_cod_database_code 4118650

loop_
_symmetry_equiv_pos_as_xyz
'x, y, z'
'-x, -y, -z'

loop_
_atom_site_label
_atom_site_type_symbol
_atom_site_fract_x
_atom_site_fract_y
_atom_site_fract_z
_atom_site_U_iso_or_equiv
_atom_site_adp_type
_atom_site_occupancy
_atom_site_symmetry_multiplicity
_atom_site_calc_flag
_atom_site_refinement_flags
C1 C 0.2078(5) 0.3507(4) 0.7434(2) 0.0227(12) Uani 1 1 d .
C2 C 0.1594(5) 0.4920(3) 0.7372(2) 0.0227(11) Uani 1 1 d .
H2 H 0.1336 0.5457 0.7478 0.027 Uiso 1 1 calc R
C3 C 0.1992(5) 0.4732(3) 0.6864(2) 0.0220(11) Uani 1 1 d .
H3 H 0.2058 0.5107 0.6545 0.026 Uiso 1 1 calc R
C4 C 0.2620(5) 0.3418(3) 0.6370(2) 0.0203(11) Uani 1 1 d .
C5 C 0.1866(5) 0.2897(4) 0.5962(2) 0.0230(12) Uani 1 1 d .
C6 C 0.2177(6) 0.2534(4) 0.5433(2) 0.0285(14) Uani 1 1 d .
H6 H 0.1714 0.2165 0.5162 0.034 Uiso 1 1 calc R
C7 C 0.3150(6) 0.2710(4) 0.5302(2) 0.0302(14) Uani 1 1 d .
H7 H 0.3336 0.2458 0.4944 0.036 Uiso 1 1 calc R
C8 C 0.3863(6) 0.3257(4) 0.5694(2) 0.0264(13) Uani 1 1 d .
H8 H 0.4515 0.3381 0.5594 0.032 Uiso 1 1 calc R
C9 C 0.3599(5) 0.3622(3) 0.6242(2) 0.0232(12) Uani 1 1 d .
C10 C 0.0752(5) 0.2790(4) 0.6068(2) 0.0271(13) Uani 1 1 d .
H10 H 0.0767 0.2832 0.6520 0.033 Uiso 1 1 calc R
C11 C 0.0232(8) 0.1906(5) 0.5822(3) 0.047(2) Uani 1 1 d .
H11A H 0.0161 0.1866 0.5375 0.071 Uiso 1 1 calc R
H11B H -0.0448 0.1860 0.5934 0.071 Uiso 1 1 calc R
H11C H 0.0658 0.1439 0.6002 0.071 Uiso 1 1 calc R
C12 C 0.0081(7) 0.3541(5) 0.5768(3) 0.0425(17) Uani 1 1 d .
H12A H 0.0397 0.4094 0.5931 0.064 Uiso 1 1 calc R
H12B H -0.0610 0.3491 0.5863 0.064 Uiso 1 1 calc R
H12C H 0.0039 0.3506 0.5323 0.064 Uiso 1 1 calc R
C13 C 0.4407(5) 0.4219(4) 0.6669(2) 0.0260(13) Uani 1 1 d .
H13 H 0.4181 0.4290 0.7073 0.031 Uiso 1 1 calc R
C14 C 0.4428(6) 0.5140(4) 0.6383(3) 0.0314(14) Uani 1 1 d .
H14A H 0.4834 0.5543 0.6684 0.047 Uiso 1 1 calc R
H14B H 0.3725 0.5344 0.6275 0.047 Uiso 1 1 calc R
H14C H 0.4737 0.5100 0.6015 0.047 Uiso 1 1 calc R
C15 C 0.5507(6) 0.3852(5) 0.6787(3) 0.0338(14) Uani 1 1 d .
H15A H 0.5494 0.3295 0.6978 0.051 Uiso 1 1 calc R
H15B H 0.5973 0.4250 0.7060 0.051 Uiso 1 1 calc R
H15C H 0.5748 0.3779 0.6397 0.051 Uiso 1 1 calc R
C16 C 0.1153(5) 0.4145(3) 0.8269(2) 0.0207(11) Uani 1 1 d .
C17 C 0.1792(6) 0.4371(4) 0.8852(2) 0.0256(13) Uani 1 1 d .
C18 C 0.1289(6) 0.4390(4) 0.9371(2) 0.0318(14) Uani 1 1 d .
H18 H 0.1672 0.4545 0.9764 0.038 Uiso 1 1 calc R
C19 C 0.0250(6) 0.4185(4) 0.9308(3) 0.0338(15) Uani 1 1 d .
H19 H -0.0053 0.4184 0.9664 0.041 Uiso 1 1 calc R
C20 C -0.0375(6) 0.3977(4) 0.8731(3) 0.0300(13) Uani 1 1 d .
H20 H -0.1085 0.3846 0.8700 0.036 Uiso 1 1 calc R
C21 C 0.0086(6) 0.3969(3) 0.8198(2) 0.0260(13) Uani 1 1 d .
C22 C -0.0634(6) 0.3823(4) 0.7551(2) 0.0290(13) Uani 1 1 d .
H22 H -0.0198 0.3606 0.7259 0.035 Uiso 1 1 calc R
C23 C -0.1519(7) 0.3149(5) 0.7542(3) 0.0428(17) Uani 1 1 d .
H23A H -0.2044 0.3397 0.7749 0.064 Uiso 1 1 calc R
H23B H -0.1245 0.2639 0.7754 0.064 Uiso 1 1 calc R
H23C H -0.1824 0.2988 0.7117 0.064 Uiso 1 1 calc R
C24 C -0.1078(7) 0.4694(5) 0.7313(3) 0.0398(16) Uani 1 1 d .
H24A H -0.1514 0.4599 0.6910 0.060 Uiso 1 1 calc R
H24B H -0.0512 0.5093 0.7281 0.060 Uiso 1 1 calc R
H24C H -0.1486 0.4937 0.7600 0.060 Uiso 1 1 calc R
C25 C 0.2942(6) 0.4639(4) 0.8921(2) 0.0302(14) Uani 1 1 d .
H25 H 0.3156 0.4534 0.8517 0.036 Uiso 1 1 calc R
C26 C 0.3639(7) 0.4108(4) 0.9405(3) 0.0370(15) Uani 1 1 d .
H26A H 0.3483 0.4241 0.9812 0.055 Uiso 1 1 calc R
H26B H 0.4361 0.4254 0.9404 0.055 Uiso 1 1 calc R
H26C H 0.3513 0.3495 0.9304 0.055 Uiso 1 1 calc R
C27 C 0.3086(7) 0.5617(4) 0.9091(3) 0.0422(18) Uani 1 1 d .
H27A H 0.2907 0.5732 0.9494 0.063 Uiso 1 1 calc R
H27B H 0.2639 0.5942 0.8784 0.063 Uiso 1 1 calc R
H27C H 0.3803 0.5792 0.9101 0.063 Uiso 1 1 calc R
C28 C 0.3120(5) 0.1206(4) 0.8192(2) 0.0276(13) Uani 1 1 d .
C29 C 0.4003(5) 0.0190(4) 0.8801(3) 0.0269(13) Uani 1 1 d .
H29 H 0.4377 -0.0070 0.9150 0.032 Uiso 1 1 calc R
C30 C 0.3734(6) -0.0172(4) 0.8225(3) 0.0281(13) Uani 1 1 d .
H30 H 0.3876 -0.0739 0.8100 0.034 Uiso 1 1 calc R
C31 C 0.2635(6) 0.0238(3) 0.7228(2) 0.0257(13) Uani 1 1 d .
C32 C 0.1591(6) -0.0060(4) 0.7175(3) 0.0319(14) Uani 1 1 d .
C33 C 0.1038(7) -0.0320(5) 0.6586(3) 0.0403(16) Uani 1 1 d .
H33 H 0.0344 -0.0514 0.6537 0.048 Uiso 1 1 calc R
C34 C 0.1531(6) -0.0286(5) 0.6069(3) 0.0388(16) Uani 1 1 d .
H34 H 0.1166 -0.0464 0.5675 0.04(2) Uiso 1 1 calc R
C35 C 0.2557(6) 0.0011(4) 0.6138(3) 0.0345(15) Uani 1 1 d .
H35 H 0.2861 0.0039 0.5784 0.041 Uiso 1 1 calc R
C36 C 0.3159(6) 0.0271(4) 0.6717(3) 0.0273(13) Uani 1 1 d .
C37 C 0.1062(6) -0.0079(4) 0.7747(3) 0.0354(15) Uani 1 1 d .
H37 H 0.1604 0.0010 0.8122 0.042 Uiso 1 1 calc R
C38 C 0.0481(7) -0.0959(5) 0.7794(4) 0.0453(18) Uani 1 1 d .
H38A H 0.0301 -0.0992 0.8201 0.068 Uiso 1 1 calc R
H38B H 0.0926 -0.1434 0.7728 0.068 Uiso 1 1 calc R
H38C H -0.0146 -0.0997 0.7482 0.068 Uiso 1 1 calc R
C39 C 0.0263(7) 0.0629(5) 0.7749(4) 0.0415(17) Uani 1 1 d .
H39A H 0.0067 0.0655 0.8158 0.050 Uiso 1 1 calc R
H39B H -0.0359 0.0452 0.7449 0.050 Uiso 1 1 calc R
C40 C 0.4291(6) 0.0523(4) 0.6794(3) 0.0288(13) Uani 1 1 d .
H40 H 0.4539 0.0701 0.7233 0.035 Uiso 1 1 calc R
C41 C 0.4474(8) 0.1292(5) 0.6396(3) 0.0449(19) Uani 1 1 d .
H41A H 0.4259 0.1126 0.5962 0.067 Uiso 1 1 calc R
H41B H 0.5205 0.1454 0.6476 0.067 Uiso 1 1 calc R
H41C H 0.4075 0.1780 0.6499 0.067 Uiso 1 1 calc R
C42 C 0.4915(7) -0.0273(5) 0.6643(4) 0.0427(16) Uani 1 1 d .
H42A H 0.4856 -0.0721 0.6934 0.064 Uiso 1 1 calc R
H42B H 0.5638 -0.0103 0.6673 0.064 Uiso 1 1 calc R
H42C H 0.4640 -0.0494 0.6226 0.064 Uiso 1 1 calc R
C43 C 0.3685(6) 0.1571(3) 0.9350(2) 0.0274(14) Uani 1 1 d .
C44 C 0.4685(5) 0.1877(4) 0.9653(2) 0.0264(13) Uani 1 1 d .
C45 C 0.4745(7) 0.2296(5) 1.0246(3) 0.0384(17) Uani 1 1 d .
H45 H 0.5391 0.2505 1.0462 0.046 Uiso 1 1 calc R
C46 C 0.3877(8) 0.2402(5) 1.0509(3) 0.0444(19) Uani 1 1 d .
H46 H 0.3940 0.2682 1.0900 0.053 Uiso 1 1 calc R
C47 C 0.2906(7) 0.2097(5) 1.0201(3) 0.0398(17) Uani 1 1 d .
H47 H 0.2322 0.2179 1.0386 0.048 Uiso 1 1 calc R
C48 C 0.2786(7) 0.1664(4) 0.9612(3) 0.0357(16) Uani 1 1 d .
C49 C 0.1717(7) 0.1289(5) 0.9307(3) 0.0373(16) Uani 1 1 d .
H49 H 0.1748 0.1141 0.8870 0.045 Uiso 1 1 calc R
C50 C 0.1447(9) 0.0445(7) 0.9608(5) 0.070(3) Uani 1 1 d .
H50A H 0.1944 0.0006 0.9550 0.105 Uiso 1 1 calc R
H50B H 0.0755 0.0241 0.9416 0.105 Uiso 1 1 calc R
H50C H 0.1471 0.0557 1.0047 0.105 Uiso 1 1 calc R
C51 C 0.0864(8) 0.1952(6) 0.9307(4) 0.055(2) Uani 1 1 d .
H51A H 0.0799 0.2100 0.9730 0.083 Uiso 1 1 calc R
H51B H 0.0212 0.1706 0.9084 0.083 Uiso 1 1 calc R
H51C H 0.1041 0.2470 0.9107 0.083 Uiso 1 1 calc R
C52 C 0.5679(5) 0.1770(4) 0.9382(3) 0.0284(13) Uani 1 1 d .
H52 H 0.5476 0.1546 0.8949 0.034 Uiso 1 1 calc R
C53 C 0.6275(6) 0.2641(4) 0.9377(3) 0.0375(16) Uani 1 1 d .
H53A H 0.5830 0.3049 0.9135 0.056 Uiso 1 1 calc R
H53B H 0.6885 0.2549 0.9194 0.056 Uiso 1 1 calc R
H53C H 0.6483 0.2872 0.9797 0.056 Uiso 1 1 calc R
C54 C 0.6388(7) 0.1109(5) 0.9741(3) 0.0412(17) Uani 1 1 d .
H54A H 0.6546 0.1290 1.0175 0.062 Uiso 1 1 calc R
H54B H 0.7027 0.1076 0.9579 0.062 Uiso 1 1 calc R
H54C H 0.6041 0.0545 0.9697 0.062 Uiso 1 1 calc R
C55 C 0.7678(5) -0.3146(4) 0.6546(2) 0.0226(12) Uani 1 1 d .
C56 C 0.8717(5) -0.2963(4) 0.6514(2) 0.0255(12) Uani 1 1 d .
H56 H 0.9055 -0.2490 0.6751 0.031 Uiso 1 1 calc R
C57 C 0.9282(5) -0.3456(4) 0.6142(2) 0.0245(12) Uani 1 1 d .
C58 C 0.8797(5) -0.4152(4) 0.5772(2) 0.0243(12) Uani 1 1 d .
H58 H 0.9160 -0.4478 0.5517 0.029 Uiso 1 1 calc R
C59 C 0.7773(5) -0.4351(4) 0.5790(2) 0.0253(13) Uani 1 1 d .
C60 C 0.7210(5) -0.3872(3) 0.6171(2) 0.0221(11) Uani 1 1 d .
H60 H 0.6519 -0.4034 0.6178 0.027 Uiso 1 1 calc R
C61 C 1.0406(6) -0.3212(4) 0.6148(3) 0.0324(14) Uani 1 1 d .
C62 C 0.7225(6) -0.5135(4) 0.5420(2) 0.0270(13) Uani 1 1 d .
C63 C 0.7542(5) -0.3054(3) 0.7717(2) 0.0218(11) Uani 1 1 d .
C64 C 0.7039(5) -0.3753(3) 0.7944(2) 0.0209(11) Uani 1 1 d .
H64 H 0.6390 -0.3953 0.7725 0.025 Uiso 1 1 calc R
C65 C 0.7486(5) -0.4168(4) 0.8495(2) 0.0239(12) Uani 1 1 d .
C66 C 0.8447(5) -0.3924(4) 0.8825(2) 0.0266(13) Uani 1 1 d .
H66 H 0.8730 -0.4198 0.9191 0.032 Uiso 1 1 calc R
C67 C 0.8999(6) -0.3244(4) 0.8595(2) 0.0284(13) Uani 1 1 d .
C68 C 0.8538(5) -0.2812(4) 0.8067(2) 0.0254(12) Uani 1 1 d .
H68 H 0.8902 -0.2343 0.7937 0.031 Uiso 1 1 calc R
C69 C 0.6841(6) -0.4905(4) 0.8705(3) 0.0299(14) Uani 1 1 d .
C70 C 1.0072(7) -0.2961(5) 0.8916(3) 0.0385(16) Uani 1 1 d .
C71 C 0.7398(5) -0.1555(4) 0.7069(2) 0.0225(11) Uani 1 1 d .
C72 C 0.7549(5) -0.1126(4) 0.6529(2) 0.0232(11) Uani 1 1 d .
H72 H 0.7579 -0.1458 0.6168 0.028 Uiso 1 1 calc R
C73 C 0.7656(5) -0.0220(4) 0.6522(3) 0.0289(13) Uani 1 1 d .
C74 C 0.7648(6) 0.0298(4) 0.7050(3) 0.0309(13) Uani 1 1 d .
H74 H 0.7727 0.0903 0.7042 0.037 Uiso 1 1 calc R
C75 C 0.7519(6) -0.0106(4) 0.7596(3) 0.0328(14) Uani 1 1 d .
C76 C 0.7407(5) -0.1022(4) 0.7602(3) 0.0259(12) Uani 1 1 d .
H76 H 0.7337 -0.1281 0.7973 0.031 Uiso 1 1 calc R
C77 C 0.7732(6) 0.0185(4) 0.5914(3) 0.0381(16) Uani 1 1 d .
C78 C 0.7474(7) 0.0425(5) 0.8180(3) 0.0438(18) Uani 1 1 d .
C79 C 0.5833(5) -0.2626(3) 0.6871(2) 0.0224(12) Uani 1 1 d .
C80 C 0.5188(5) -0.2621(3) 0.7323(2) 0.0213(11) Uani 1 1 d .
H80 H 0.5494 -0.2654 0.7742 0.026 Uiso 1 1 calc R
C81 C 0.4103(5) -0.2567(4) 0.7162(3) 0.0252(12) Uani 1 1 d .
C82 C 0.3586(6) -0.2498(4) 0.6550(3) 0.0269(13) Uani 1 1 d .
H82 H 0.2861 -0.2463 0.6446 0.032 Uiso 1 1 calc R
C83 C 0.4228(5) -0.2486(3) 0.6095(2) 0.0225(12) Uani 1 1 d .
C84 C 0.5296(5) -0.2555(3) 0.6247(2) 0.0225(12) Uani 1 1 d .
H84 H 0.5683 -0.2555 0.5928 0.027 Uiso 1 1 calc R
C85 C 0.3722(6) -0.2375(4) 0.5419(3) 0.0331(15) Uani 1 1 d .
C86 C 0.3432(6) -0.2626(4) 0.7662(3) 0.0304(14) Uani 1 1 d .
N1 N 0.1633(4) 0.4173(3) 0.77153(19) 0.0195(9) Uani 1 1 d .
N2 N 0.2292(4) 0.3857(3) 0.69043(18) 0.0211(10) Uani 1 1 d .
N3 N 0.3616(5) 0.1029(3) 0.8775(2) 0.0272(11) Uani 1 1 d .
N4 N 0.3210(4) 0.0446(3) 0.7853(2) 0.0209(9) Uani 1 1 d .
F1 F 0.6209(3) -0.5070(2) 0.52615(16) 0.0339(9) Uani 1 1 d .
F2 F 0.7606(4) -0.5286(3) 0.48865(16) 0.0422(10) Uani 1 1 d .
F3 F 0.7403(4) -0.5870(2) 0.57422(18) 0.0395(10) Uani 1 1 d .
F4 F 1.0896(3) -0.3791(3) 0.58377(17) 0.0356(8) Uani 1 1 d .
F5 F 1.0511(4) -0.2432(3) 0.5900(2) 0.0423(10) Uani 1 1 d .
F6 F 1.0961(4) -0.3151(3) 0.67347(17) 0.0448(11) Uani 1 1 d .
F7 F 0.5934(4) -0.4629(3) 0.8830(2) 0.0533(12) Uani 1 1 d .
F8 F 0.6642(4) -0.5558(3) 0.82788(16) 0.0422(11) Uani 1 1 d .
F9 F 0.7352(4) -0.5257(3) 0.92238(16) 0.0439(11) Uani 1 1 d .
F10 F 1.0111(5) -0.2119(3) 0.9127(2) 0.0631(15) Uani 1 1 d .
F11 F 1.0762(4) -0.2997(4) 0.8529(2) 0.0602(14) Uani 1 1 d .
F12 F 1.0447(4) -0.3427(4) 0.9405(2) 0.0644(17) Uani 1 1 d .
F13 F 0.7691(10) 0.1241(4) 0.8150(3) 0.132(4) Uani 1 1 d .
F14 F 0.8151(8) 0.0177(5) 0.8660(3) 0.106(3) Uani 1 1 d .
F15 F 0.6585(7) 0.0343(8) 0.8355(5) 0.143(5) Uani 1 1 d .
F16 F 0.7739(5) 0.1055(3) 0.5944(2) 0.0605(14) Uani 1 1 d .
F17 F 0.8605(5) -0.0043(4) 0.5709(2) 0.0652(15) Uani 1 1 d .
F18 F 0.6951(5) -0.0070(3) 0.5458(2) 0.0586(15) Uani 1 1 d .
F19 F 0.2629(4) -0.2075(3) 0.75711(18) 0.0428(10) Uani 1 1 d .
F20 F 0.3974(3) -0.2420(3) 0.82375(15) 0.0351(9) Uani 1 1 d .
F21 F 0.3015(4) -0.3418(3) 0.76743(19) 0.0489(12) Uani 1 1 d .
F22 F 0.4067(4) -0.2934(3) 0.50414(17) 0.0504(12) Uani 1 1 d .
F23 F 0.2693(4) -0.2468(5) 0.5310(2) 0.0699(18) Uani 1 1 d .
F24 F 0.3952(6) -0.1584(3) 0.5232(2) 0.081(2) Uani 1 1 d .
Br1 Br 0.06843(6) 0.18220(4) 0.75565(3) 0.03293(17) Uani 1 1 d .
Br2 Br 0.42861(5) 0.28776(4) 0.79905(2) 0.02720(15) Uani 1 1 d .
Pt1 Pt 0.251769(19) 0.232366(12) 0.781158(8) 0.01861(10) Uani 1 1 d .
B1 B 0.7103(6) -0.2609(4) 0.7045(2) 0.0220(13) Uani 1 1 d .

loop_
_atom_site_aniso_label
_atom_site_aniso_U_11
_atom_site_aniso_U_22
_atom_site_aniso_U_33
_atom_site_aniso_U_23
_atom_site_aniso_U_13
_atom_site_aniso_U_12
C1 0.017(3) 0.037(3) 0.0135(19) -0.0036(18) 0.0015(19) -0.003(2)
C2 0.023(4) 0.020(2) 0.027(2) 0.0001(18) 0.008(2) 0.003(2)
C3 0.022(4) 0.020(2) 0.023(2) 0.0023(17) 0.002(2) 0.002(2)
C4 0.019(3) 0.024(2) 0.017(2) -0.0030(17) 0.002(2) -0.005(2)
C5 0.026(4) 0.025(2) 0.018(2) 0.0008(17) 0.005(2) -0.006(2)
C6 0.035(4) 0.027(3) 0.022(2) -0.0070(19) 0.003(2) -0.004(3)
C7 0.040(4) 0.033(3) 0.019(2) -0.0059(19) 0.010(2) 0.000(3)
C8 0.032(4) 0.028(3) 0.022(2) -0.0003(19) 0.015(2) -0.004(2)
C9 0.028(4) 0.022(2) 0.019(2) 0.0025(17) 0.004(2) 0.001(2)
C10 0.019(4) 0.038(3) 0.026(2) 0.001(2) 0.009(2) -0.007(3)
C11 0.045(6) 0.046(4) 0.051(4) -0.003(3) 0.013(3) -0.020(4)
C12 0.027(5) 0.055(4) 0.042(3) 0.006(3) -0.002(3) 0.004(3)
C13 0.025(4) 0.030(3) 0.022(2) -0.0002(19) 0.004(2) -0.006(2)
C14 0.032(4) 0.028(3) 0.034(3) -0.003(2) 0.008(3) -0.009(3)
C15 0.017(4) 0.048(4) 0.036(3) 0.003(2) 0.002(2) -0.002(3)
C16 0.028(4) 0.014(2) 0.023(2) 0.0016(16) 0.012(2) 0.015(2)
C17 0.032(4) 0.026(3) 0.020(2) -0.0024(18) 0.006(2) 0.007(2)
C18 0.039(5) 0.038(3) 0.020(2) -0.001(2) 0.011(2) 0.005(3)
C19 0.044(5) 0.038(3) 0.024(2) 0.004(2) 0.016(3) 0.010(3)
C20 0.033(4) 0.030(3) 0.031(3) 0.003(2) 0.016(3) 0.007(3)
C21 0.033(4) 0.023(2) 0.025(2) 0.0004(18) 0.012(2) 0.002(2)
C22 0.026(4) 0.036(3) 0.026(2) -0.003(2) 0.008(2) 0.009(3)
C23 0.037(5) 0.043(4) 0.049(3) -0.008(3) 0.012(3) 0.001(3)
C24 0.040(5) 0.048(4) 0.033(3) 0.008(2) 0.010(3) 0.011(3)
C25 0.036(4) 0.030(3) 0.026(2) -0.005(2) 0.009(2) 0.000(3)
C26 0.038(5) 0.039(3) 0.032(3) -0.004(2) 0.001(3) 0.006(3)
C27 0.049(5) 0.031(3) 0.045(3) -0.002(2) 0.006(3) -0.001(3)
C28 0.024(4) 0.040(3) 0.019(2) -0.006(2) 0.006(2) -0.011(3)
C29 0.025(4) 0.026(3) 0.029(2) 0.0041(19) 0.003(2) 0.000(2)
C30 0.028(4) 0.021(2) 0.035(3) 0.001(2) 0.007(2) 0.000(2)
C31 0.033(4) 0.016(2) 0.028(2) -0.0021(17) 0.008(2) 0.004(2)
C32 0.031(4) 0.027(3) 0.036(3) -0.008(2) 0.004(3) -0.002(3)
C33 0.025(4) 0.043(4) 0.047(3) -0.013(3) -0.006(3) -0.003(3)
C34 0.031(5) 0.042(3) 0.037(3) -0.013(2) -0.008(3) 0.008(3)
C35 0.033(5) 0.041(3) 0.028(3) -0.006(2) 0.002(3) 0.009(3)
C36 0.029(4) 0.024(3) 0.028(2) -0.0042(19) 0.003(2) 0.006(2)
C37 0.029(4) 0.031(3) 0.047(3) 0.003(2) 0.009(3) -0.003(3)
C38 0.032(5) 0.035(3) 0.071(4) 0.006(3) 0.012(4) -0.008(3)
C39 0.037(5) 0.034(3) 0.057(4) 0.002(3) 0.019(3) -0.003(3)
C40 0.036(4) 0.019(2) 0.032(3) -0.0053(19) 0.008(2) 0.005(2)
C41 0.051(6) 0.033(3) 0.053(4) 0.008(3) 0.015(3) -0.007(3)
C42 0.022(4) 0.040(4) 0.068(4) -0.005(3) 0.014(3) 0.002(3)
C43 0.045(5) 0.021(2) 0.017(2) 0.0001(17) 0.009(2) 0.003(2)
C44 0.027(4) 0.032(3) 0.020(2) 0.0006(19) 0.000(2) 0.012(2)
C45 0.045(5) 0.046(3) 0.020(2) -0.007(2) -0.003(3) 0.006(3)
C46 0.062(6) 0.050(4) 0.022(2) -0.004(2) 0.009(3) 0.008(4)
C47 0.047(5) 0.049(4) 0.027(3) 0.000(2) 0.016(3) 0.015(3)
C48 0.050(5) 0.034(3) 0.025(2) 0.005(2) 0.011(3) 0.010(3)
C49 0.042(5) 0.039(3) 0.036(3) 0.006(2) 0.020(3) 0.000(3)
C50 0.042(6) 0.065(6) 0.098(7) 0.045(5) -0.007(5) -0.008(5)
C51 0.047(6) 0.063(5) 0.055(4) -0.009(4) 0.006(4) 0.020(4)
C52 0.017(4) 0.038(3) 0.027(2) -0.002(2) -0.005(2) 0.007(2)
C53 0.032(5) 0.040(3) 0.037(3) -0.007(2) -0.003(3) 0.001(3)
C54 0.045(5) 0.045(4) 0.032(3) 0.000(2) 0.001(3) 0.005(3)
C55 0.024(4) 0.027(2) 0.0172(19) -0.0009(17) 0.006(2) -0.002(2)
C56 0.029(4) 0.028(3) 0.021(2) -0.0012(18) 0.007(2) -0.002(2)
C57 0.022(4) 0.029(3) 0.023(2) 0.0027(18) 0.005(2) 0.000(2)
C58 0.025(4) 0.030(3) 0.019(2) -0.0020(18) 0.009(2) 0.003(2)
C59 0.028(4) 0.028(3) 0.019(2) -0.0038(18) 0.004(2) -0.003(2)
C60 0.018(3) 0.026(2) 0.023(2) -0.0004(18) 0.005(2) -0.003(2)
C61 0.033(4) 0.038(3) 0.027(2) -0.003(2) 0.009(2) -0.006(3)
C62 0.025(4) 0.032(3) 0.025(2) -0.0066(19) 0.007(2) -0.001(2)
C63 0.021(3) 0.024(2) 0.022(2) -0.0042(18) 0.010(2) 0.004(2)
C64 0.016(3) 0.025(2) 0.023(2) -0.0044(18) 0.007(2) 0.001(2)
C65 0.025(4) 0.026(3) 0.024(2) -0.0002(18) 0.014(2) 0.000(2)
C66 0.025(4) 0.035(3) 0.021(2) 0.0033(19) 0.006(2) 0.005(3)
C67 0.029(4) 0.034(3) 0.023(2) 0.000(2) 0.007(2) 0.002(3)
C68 0.022(4) 0.031(3) 0.023(2) -0.0031(19) 0.006(2) -0.004(2)
C69 0.038(4) 0.026(3) 0.029(2) 0.000(2) 0.013(3) -0.002(3)
C70 0.033(5) 0.052(4) 0.030(3) 0.012(3) 0.003(3) -0.007(3)
C71 0.017(3) 0.025(2) 0.025(2) -0.0016(19) 0.004(2) -0.002(2)
C72 0.019(3) 0.025(3) 0.026(2) 0.0005(18) 0.004(2) 0.002(2)
C73 0.013(3) 0.034(3) 0.039(3) 0.009(2) 0.002(2) -0.004(2)
C74 0.022(4) 0.025(3) 0.045(3) -0.001(2) 0.004(3) -0.004(2)
C75 0.034(4) 0.027(3) 0.038(3) -0.007(2) 0.009(3) 0.001(3)
C76 0.022(4) 0.025(3) 0.030(2) -0.0039(19) 0.007(2) -0.003(2)
C77 0.031(5) 0.035(3) 0.048(3) 0.014(3) 0.003(3) -0.003(3)
C78 0.044(5) 0.038(4) 0.049(4) -0.015(3) 0.010(3) 0.001(3)
C79 0.029(4) 0.014(2) 0.025(2) -0.0041(16) 0.007(2) -0.002(2)
C80 0.022(4) 0.021(2) 0.023(2) -0.0066(17) 0.009(2) 0.000(2)
C81 0.022(4) 0.024(2) 0.029(2) -0.0075(19) 0.009(2) -0.008(2)
C82 0.028(4) 0.024(2) 0.030(2) -0.0067(19) 0.011(2) -0.004(2)
C83 0.019(4) 0.021(2) 0.027(2) -0.0038(17) 0.002(2) 0.001(2)
C84 0.025(4) 0.021(2) 0.023(2) -0.0021(17) 0.008(2) 0.002(2)
C85 0.033(5) 0.036(3) 0.028(3) -0.004(2) 0.001(3) 0.001(3)
C86 0.025(4) 0.035(3) 0.033(3) -0.010(2) 0.010(2) -0.006(3)
N1 0.022(3) 0.0157(19) 0.0216(18) -0.0004(14) 0.0051(18) 0.0070(17)
N2 0.026(3) 0.0178(19) 0.0198(18) -0.0002(14) 0.0061(18) 0.0016(18)
N3 0.039(4) 0.019(2) 0.025(2) -0.0023(16) 0.010(2) 0.001(2)
N4 0.017(3) 0.0163(19) 0.030(2) 0.0005(15) 0.0056(19) 0.0025(17)
F1 0.025(3) 0.0393(19) 0.0358(16) -0.0132(14) 0.0029(15) -0.0014(16)
F2 0.042(3) 0.053(2) 0.0332(16) -0.0241(15) 0.0160(17) -0.0070(19)
F3 0.045(3) 0.0237(16) 0.0454(18) -0.0057(13) -0.0008(17) -0.0008(16)
F4 0.021(2) 0.043(2) 0.0450(18) -0.0049(15) 0.0148(16) 0.0008(16)
F5 0.031(3) 0.0335(19) 0.068(2) 0.0093(17) 0.023(2) -0.0012(17)
F6 0.021(2) 0.077(3) 0.0340(17) -0.0051(17) 0.0003(16) -0.009(2)
F7 0.045(3) 0.045(2) 0.082(3) 0.018(2) 0.038(2) 0.002(2)
F8 0.059(3) 0.0383(19) 0.0300(16) -0.0055(13) 0.0130(17) -0.0175(19)
F9 0.057(3) 0.044(2) 0.0287(16) 0.0109(14) 0.0035(17) -0.014(2)
F10 0.061(4) 0.056(3) 0.062(3) -0.002(2) -0.011(3) -0.018(3)
F11 0.022(3) 0.106(4) 0.053(2) 0.024(2) 0.004(2) -0.006(3)
F12 0.044(3) 0.090(4) 0.051(2) 0.040(2) -0.017(2) -0.022(3)
F13 0.285(14) 0.037(3) 0.086(4) -0.029(3) 0.075(6) -0.020(5)
F14 0.138(8) 0.122(6) 0.047(3) -0.041(3) -0.010(4) 0.055(5)
F15 0.073(6) 0.213(10) 0.150(7) -0.142(8) 0.069(5) -0.047(6)
F16 0.069(4) 0.043(2) 0.068(3) 0.026(2) 0.008(2) -0.009(2)
F17 0.054(4) 0.088(4) 0.063(3) 0.039(3) 0.029(2) 0.015(3)
F18 0.062(4) 0.065(3) 0.043(2) 0.0232(19) -0.009(2) -0.021(3)
F19 0.032(3) 0.054(2) 0.0447(19) -0.0076(17) 0.0142(17) 0.0103(19)
F20 0.029(2) 0.051(2) 0.0256(14) -0.0041(13) 0.0074(14) -0.0013(17)
F21 0.061(3) 0.040(2) 0.052(2) -0.0100(16) 0.034(2) -0.026(2)
F22 0.053(3) 0.067(3) 0.0287(17) -0.0161(16) 0.0007(18) 0.015(2)
F23 0.028(3) 0.145(6) 0.034(2) -0.004(2) -0.0038(19) 0.017(3)
F24 0.143(7) 0.045(2) 0.038(2) 0.0116(18) -0.026(3) -0.019(3)
Br1 0.0258(4) 0.0283(3) 0.0443(3) 0.0081(2) 0.0043(3) -0.0013(3)
Br2 0.0248(4) 0.0273(3) 0.0287(3) 0.00473(19) 0.0026(2) -0.0033(2)
Pt1 0.02191(17) 0.01814(12) 0.01642(12) -0.00073(7) 0.00536(9) 0.00088(9)
B1 0.027(4) 0.023(3) 0.016(2) -0.0021(18) 0.006(2) -0.002(2)

loop_
_atom_type_symbol
_atom_type_description
_atom_type_scat_dispersion_real
_atom_type_scat_dispersion_imag
_atom_type_scat_source
C C 0.0181 0.0091 'International Tables Vol C Tables 4.2.6.8 and 6.1.1.4'
H H 0.0000 0.0000 'International Tables Vol C Tables 4.2.6.8 and 6.1.1.4'
N N 0.0311 0.0180 'International Tables Vol C Tables 4.2.6.8 and 6.1.1.4'
F F 0.0727 0.0534 'International Tables Vol C Tables 4.2.6.8 and 6.1.1.4'
Br Br -0.6763 1.2805 'International Tables Vol C Tables 4.2.6.8 and 6.1.1.4'
Pt Pt -4.5932 6.9264 'International Tables Vol C Tables 4.2.6.8 and 6.1.1.4'
B B 0.0090 0.0039 'International Tables Vol C Tables 4.2.6.8 and 6.1.1.4'

loop_
_geom_angle_atom_site_label_1
_geom_angle_atom_site_label_2
_geom_angle_atom_site_label_3
_geom_angle
N2 C1 N1 104.0(5)
N2 C1 Pt1 128.9(4)
N1 C1 Pt1 126.5(3)
C3 C2 N1 107.6(5)
C3 C2 H2 126.2
N1 C2 H2 126.2
C2 C3 N2 106.4(4)
C2 C3 H3 126.8
N2 C3 H3 126.8
C9 C4 C5 123.1(5)
C9 C4 N2 118.6(5)
C5 C4 N2 117.7(5)
C6 C5 C4 116.6(6)
C6 C5 C10 121.4(5)
C4 C5 C10 121.8(5)
C7 C6 C5 121.4(5)
C7 C6 H6 119.3
C5 C6 H6 119.3
C6 C7 C8 121.0(5)
C6 C7 H7 119.5
C8 C7 H7 119.5
C7 C8 C9 119.9(6)
C7 C8 H8 120.1
C9 C8 H8 120.1
C4 C9 C8 117.8(5)
C4 C9 C13 123.5(5)
C8 C9 C13 118.7(6)
C5 C10 C11 113.6(6)
C5 C10 C12 110.1(5)
C11 C10 C12 109.6(6)
C5 C10 H10 107.8
C11 C10 H10 107.8
C12 C10 H10 107.8
C10 C11 H11A 109.5
C10 C11 H11B 109.5
H11A C11 H11B 109.5
C10 C11 H11C 109.5
H11A C11 H11C 109.5
H11B C11 H11C 109.5
C10 C12 H12A 109.5
C10 C12 H12B 109.5
H12A C12 H12B 109.5
C10 C12 H12C 109.5
H12A C12 H12C 109.5
H12B C12 H12C 109.5
C15 C13 C9 113.5(5)
C15 C13 C14 109.9(5)
C9 C13 C14 109.5(4)
C15 C13 H13 107.9
C9 C13 H13 107.9
C14 C13 H13 107.9
C13 C14 H14A 109.5
C13 C14 H14B 109.5
H14A C14 H14B 109.5
C13 C14 H14C 109.5
H14A C14 H14C 109.5
H14B C14 H14C 109.5
C13 C15 H15A 109.5
C13 C15 H15B 109.5
H15A C15 H15B 109.5
C13 C15 H15C 109.5
H15A C15 H15C 109.5
H15B C15 H15C 109.5
C21 C16 C17 123.2(5)
C21 C16 N1 119.0(5)
C17 C16 N1 117.6(6)
C18 C17 C16 116.0(6)
C18 C17 C25 120.9(5)
C16 C17 C25 123.0(5)
C19 C18 C17 121.1(6)
C19 C18 H18 119.4
C17 C18 H18 119.4
C18 C19 C20 122.3(6)
C18 C19 H19 118.8
C20 C19 H19 118.8
C19 C20 C21 118.7(7)
C19 C20 H20 120.7
C21 C20 H20 120.7
C16 C21 C20 118.6(5)
C16 C21 C22 123.0(5)
C20 C21 C22 118.3(6)
C23 C22 C24 110.3(6)
C23 C22 C21 114.1(5)
C24 C22 C21 110.0(5)
C23 C22 H22 107.4
C24 C22 H22 107.4
C21 C22 H22 107.4
C22 C23 H23A 109.5
C22 C23 H23B 109.5
H23A C23 H23B 109.5
C22 C23 H23C 109.5
H23A C23 H23C 109.5
H23B C23 H23C 109.5
C22 C24 H24A 109.5
C22 C24 H24B 109.5
H24A C24 H24B 109.5
C22 C24 H24C 109.5
H24A C24 H24C 109.5
H24B C24 H24C 109.5
C17 C25 C26 112.1(5)
C17 C25 C27 109.8(6)
C26 C25 C27 110.5(5)
C17 C25 H25 108.1
C26 C25 H25 108.1
C27 C25 H25 108.1
C25 C26 H26A 109.5
C25 C26 H26B 109.5
H26A C26 H26B 109.5
C25 C26 H26C 109.5
H26A C26 H26C 109.5
H26B C26 H26C 109.5
C25 C27 H27A 109.5
C25 C27 H27B 109.5
H27A C27 H27B 109.5
C25 C27 H27C 109.5
H27A C27 H27C 109.5
H27B C27 H27C 109.5
N3 C28 N4 103.5(5)
N3 C28 Pt1 132.1(4)
N4 C28 Pt1 124.0(4)
C30 C29 N3 106.6(5)
C30 C29 H29 126.7
N3 C29 H29 126.7
C29 C30 N4 107.3(5)
C29 C30 H30 126.4
N4 C30 H30 126.4
C32 C31 C36 123.4(5)
C32 C31 N4 117.0(5)
C36 C31 N4 119.4(6)
C33 C32 C31 118.4(6)
C33 C32 C37 120.5(7)
C31 C32 C37 121.0(5)
C32 C33 C34 119.6(7)
C32 C33 H33 120.2
C34 C33 H33 120.2
C35 C34 C33 120.4(6)
C35 C34 H34 119.8
C33 C34 H34 119.8
C34 C35 C36 122.9(6)
C34 C35 H35 118.6
C36 C35 H35 118.6
C35 C36 C31 115.3(7)
C35 C36 C40 122.4(6)
C31 C36 C40 122.2(5)
C39 C37 C32 112.8(6)
C39 C37 C38 106.4(7)
C32 C37 C38 112.6(6)
C39 C37 H37 108.3
C32 C37 H37 108.3
C38 C37 H37 108.3
C37 C38 H38A 109.5
C37 C38 H38B 109.5
H38A C38 H38B 109.5
C37 C38 H38C 109.5
H38A C38 H38C 109.5
H38B C38 H38C 109.5
C37 C39 Br1 117.1(5)
C37 C39 H39A 108.0
Br1 C39 H39A 108.0
C37 C39 H39B 108.0
Br1 C39 H39B 108.0
H39A C39 H39B 107.3
C36 C40 C41 112.1(6)
C36 C40 C42 109.6(5)
C41 C40 C42 111.1(6)
C36 C40 H40 108.0
C41 C40 H40 108.0
C42 C40 H40 108.0
C40 C41 H41A 109.5
C40 C41 H41B 109.5
H41A C41 H41B 109.5
C40 C41 H41C 109.5
H41A C41 H41C 109.5
H41B C41 H41C 109.5
C40 C42 H42A 109.5
C40 C42 H42B 109.5
H42A C42 H42B 109.5
C40 C42 H42C 109.5
H42A C42 H42C 109.5
H42B C42 H42C 109.5
C48 C43 C44 123.0(5)
C48 C43 N3 118.6(6)
C44 C43 N3 117.8(6)
C43 C44 C45 116.5(6)
C43 C44 C52 124.1(5)
C45 C44 C52 119.4(6)
C46 C45 C44 121.5(7)
C46 C45 H45 119.2
C44 C45 H45 119.2
C45 C46 C47 120.7(6)
C45 C46 H46 119.6
C47 C46 H46 119.6
C46 C47 C48 121.0(8)
C46 C47 H47 119.5
C48 C47 H47 119.5
C43 C48 C47 117.2(7)
C43 C48 C49 123.4(5)
C47 C48 C49 119.4(7)
C51 C49 C48 111.9(7)
C51 C49 C50 110.9(8)
C48 C49 C50 111.8(6)
C51 C49 H49 107.3
C48 C49 H49 107.3
C50 C49 H49 107.3
C49 C50 H50A 109.5
C49 C50 H50B 109.5
H50A C50 H50B 109.5
C49 C50 H50C 109.5
H50A C50 H50C 109.5
H50B C50 H50C 109.5
C49 C51 H51A 109.5
C49 C51 H51B 109.5
H51A C51 H51B 109.5
C49 C51 H51C 109.5
H51A C51 H51C 109.5
H51B C51 H51C 109.5
C54 C52 C44 110.7(5)
C54 C52 C53 109.9(6)
C44 C52 C53 112.0(6)
C54 C52 H52 108.0
C44 C52 H52 108.0
C53 C52 H52 108.0
C52 C53 H53A 109.5
C52 C53 H53B 109.5
H53A C53 H53B 109.5
C52 C53 H53C 109.5
H53A C53 H53C 109.5
H53B C53 H53C 109.5
C52 C54 H54A 109.5
C52 C54 H54B 109.5
H54A C54 H54B 109.5
C52 C54 H54C 109.5
H54A C54 H54C 109.5
H54B C54 H54C 109.5
C56 C55 C60 115.4(5)
C56 C55 B1 120.7(5)
C60 C55 B1 123.6(5)
C55 C56 C57 123.3(5)
C55 C56 H56 118.4
C57 C56 H56 118.4
C58 C57 C56 119.9(6)
C58 C57 C61 121.0(6)
C56 C57 C61 119.1(5)
C59 C58 C57 118.5(6)
C59 C58 H58 120.7
C57 C58 H58 120.7
C58 C59 C60 121.9(5)
C58 C59 C62 120.5(6)
C60 C59 C62 117.5(6)
C59 C60 C55 120.9(6)
C59 C60 H60 119.5
C55 C60 H60 119.5
F4 C61 F5 107.0(5)
F4 C61 F6 106.1(6)
F5 C61 F6 106.3(5)
F4 C61 C57 113.5(5)
F5 C61 C57 112.0(6)
F6 C61 C57 111.5(5)
F1 C62 F3 107.0(5)
F1 C62 F2 107.3(5)
F3 C62 F2 105.2(5)
F1 C62 C59 114.6(5)
F3 C62 C59 111.0(5)
F2 C62 C59 111.1(5)
C64 C63 C68 115.3(5)
C64 C63 B1 123.5(5)
C68 C63 B1 120.7(5)
C63 C64 C65 121.9(6)
C63 C64 H64 119.1
C65 C64 H64 119.1
C66 C65 C64 121.8(5)
C66 C65 C69 121.4(5)
C64 C65 C69 116.8(6)
C65 C66 C67 117.9(5)
C65 C66 H66 121.1
C67 C66 H66 121.1
C68 C67 C66 120.1(6)
C68 C67 C70 118.7(6)
C66 C67 C70 121.1(5)
C67 C68 C63 122.8(6)
C67 C68 H68 118.6
C63 C68 H68 118.6
F8 C69 F7 108.3(6)
F8 C69 F9 106.0(5)
F7 C69 F9 107.0(5)
F8 C69 C65 111.9(5)
F7 C69 C65 112.1(5)
F9 C69 C65 111.3(6)
F12 C70 F11 107.4(7)
F12 C70 F10 106.1(6)
F11 C70 F10 104.9(6)
F12 C70 C67 113.9(6)
F11 C70 C67 111.9(5)
F10 C70 C67 112.1(7)
C76 C71 C72 116.2(5)
C76 C71 B1 122.3(5)
C72 C71 B1 121.2(5)
C73 C72 C71 121.7(5)
C73 C72 H72 119.1
C71 C72 H72 119.1
C74 C73 C72 121.3(5)
C74 C73 C77 120.6(6)
C72 C73 C77 118.0(6)
C73 C74 C75 118.4(5)
C73 C74 H74 120.8
C75 C74 H74 120.8
C74 C75 C76 120.2(6)
C74 C75 C78 120.8(6)
C76 C75 C78 119.0(6)
C71 C76 C75 122.1(5)
C71 C76 H76 119.0
C75 C76 H76 119.0
F18 C77 F16 106.9(6)
F18 C77 F17 105.1(7)
F16 C77 F17 106.4(6)
F18 C77 C73 112.5(6)
F16 C77 C73 113.4(6)
F17 C77 C73 112.0(6)
F13 C78 F15 108.8(10)
F13 C78 F14 103.7(8)
F15 C78 F14 104.0(9)
F13 C78 C75 114.5(7)
F15 C78 C75 112.4(7)
F14 C78 C75 112.6(7)
C80 C79 C84 114.8(6)
C80 C79 B1 123.1(5)
C84 C79 B1 121.8(5)
C81 C80 C79 121.9(5)
C81 C80 H80 119.0
C79 C80 H80 119.0
C82 C81 C80 122.7(6)
C82 C81 C86 117.1(6)
C80 C81 C86 120.1(5)
C81 C82 C83 115.7(6)
C81 C82 H82 122.2
C83 C82 H82 122.2
C84 C83 C82 122.1(5)
C84 C83 C85 119.3(6)
C82 C83 C85 118.6(6)
C83 C84 C79 122.8(5)
C83 C84 H84 118.6
C79 C84 H84 118.6
F22 C85 F23 106.6(5)
F22 C85 F24 105.6(6)
F23 C85 F24 107.3(7)
F22 C85 C83 112.1(6)
F23 C85 C83 114.1(6)
F24 C85 C83 110.7(5)
F21 C86 F19 106.3(6)
F21 C86 F20 107.8(5)
F19 C86 F20 105.7(5)
F21 C86 C81 111.8(5)
F19 C86 C81 112.4(5)
F20 C86 C81 112.5(6)
C1 N1 C2 111.0(4)
C1 N1 C16 128.1(4)
C2 N1 C16 120.6(4)
C1 N2 C3 110.9(5)
C1 N2 C4 128.9(5)
C3 N2 C4 119.5(4)
C28 N3 C29 111.6(5)
C28 N3 C43 128.1(5)
C29 N3 C43 120.1(5)
C30 N4 C28 111.0(5)
C30 N4 C31 122.6(5)
C28 N4 C31 125.0(5)
C39 Br1 Pt1 121.0(3)
C28 Pt1 C1 173.6(2)
C28 Pt1 Br2 86.09(18)
C1 Pt1 Br2 87.50(17)
C28 Pt1 Br1 97.52(18)
C1 Pt1 Br1 88.87(17)
Br2 Pt1 Br1 175.631(19)
C79 B1 C55 114.7(4)
C79 B1 C63 112.6(5)
C55 B1 C63 104.2(5)
C79 B1 C71 102.6(5)
C55 B1 C71 111.3(5)
C63 B1 C71 111.6(4)

loop_
_geom_bond_atom_site_label_1
_geom_bond_atom_site_label_2
_geom_bond_distance
C1 N2 1.359(6)
C1 N1 1.362(8)
C1 Pt1 2.057(6)
C2 C3 1.330(8)
C2 N1 1.380(6)
C2 H2 0.9300
C3 N2 1.399(7)
C3 H3 0.9300
C4 C9 1.383(9)
C4 C5 1.411(7)
C4 N2 1.458(7)
C5 C6 1.391(8)
C5 C10 1.512(9)
C6 C7 1.369(10)
C6 H6 0.9300
C7 C8 1.387(9)
C7 H7 0.9300
C8 C9 1.402(8)
C8 H8 0.9300
C9 C13 1.533(8)
C10 C11 1.535(9)
C10 C12 1.542(10)
C10 H10 0.9800
C11 H11A 0.9600
C11 H11B 0.9600
C11 H11C 0.9600
C12 H12A 0.9600
C12 H12B 0.9600
C12 H12C 0.9600
C13 C15 1.526(10)
C13 C14 1.558(8)
C13 H13 0.9800
C14 H14A 0.9600
C14 H14B 0.9600
C14 H14C 0.9600
C15 H15A 0.9600
C15 H15B 0.9600
C15 H15C 0.9600
C16 C21 1.386(10)
C16 C17 1.413(8)
C16 N1 1.457(7)
C17 C18 1.404(8)
C17 C25 1.520(11)
C18 C19 1.361(11)
C18 H18 0.9300
C19 C20 1.389(10)
C19 H19 0.9300
C20 C21 1.400(8)
C20 H20 0.9300
C21 C22 1.550(8)
C22 C23 1.525(10)
C22 C24 1.528(9)
C22 H22 0.9800
C23 H23A 0.9600
C23 H23B 0.9600
C23 H23C 0.9600
C24 H24A 0.9600
C24 H24B 0.9600
C24 H24C 0.9600
C25 C26 1.524(9)
C25 C27 1.527(8)
C25 H25 0.9800
C26 H26A 0.9600
C26 H26B 0.9600
C26 H26C 0.9600
C27 H27A 0.9600
C27 H27B 0.9600
C27 H27C 0.9600
C28 N3 1.352(8)
C28 N4 1.374(8)
C28 Pt1 2.029(7)
C29 C30 1.337(8)
C29 N3 1.384(8)
C29 H29 0.9300
C30 N4 1.373(8)
C30 H30 0.9300
C31 C32 1.406(11)
C31 C36 1.408(9)
C31 N4 1.450(7)
C32 C33 1.393(9)
C32 C37 1.527(10)
C33 C34 1.395(11)
C33 H33 0.9300
C34 C35 1.379(12)
C34 H34 0.9300
C35 C36 1.400(9)
C35 H35 0.9300
C36 C40 1.491(11)
C37 C39 1.513(11)
C37 C38 1.546(9)
C37 H37 0.9800
C38 H38A 0.9600
C38 H38B 0.9600
C38 H38C 0.9600
C39 Br1 1.973(7)
C39 H39A 0.9700
C39 H39B 0.9700
C40 C41 1.522(8)
C40 C42 1.533(10)
C40 H40 0.9800
C41 H41A 0.9600
C41 H41B 0.9600
C41 H41C 0.9600
C42 H42A 0.9600
C42 H42B 0.9600
C42 H42C 0.9600
C43 C48 1.397(11)
C43 C44 1.409(10)
C43 N3 1.466(7)
C44 C45 1.412(8)
C44 C52 1.523(10)
C45 C46 1.364(13)
C45 H45 0.9300
C46 C47 1.382(13)
C46 H46 0.9300
C47 C48 1.404(9)
C47 H47 0.9300
C48 C49 1.519(12)
C49 C51 1.514(12)
C49 C50 1.529(10)
C49 H49 0.9800
C50 H50A 0.9600
C50 H50B 0.9600
C50 H50C 0.9600
C51 H51A 0.9600
C51 H51B 0.9600
C51 H51C 0.9600
C52 C54 1.518(9)
C52 C53 1.528(9)
C52 H52 0.9800
C53 H53A 0.9600
C53 H53B 0.9600
C53 H53C 0.9600
C54 H54A 0.9600
C54 H54B 0.9600
C54 H54C 0.9600
C55 C56 1.388(9)
C55 C60 1.416(7)
C55 B1 1.635(8)
C56 C57 1.398(9)
C56 H56 0.9300
C57 C58 1.384(8)
C57 C61 1.498(10)
C58 C59 1.365(10)
C58 H58 0.9300
C59 C60 1.400(9)
C59 C62 1.512(7)
C60 H60 0.9300
C61 F4 1.335(8)
C61 F5 1.339(7)
C61 F6 1.346(8)
C62 F1 1.309(8)
C62 F3 1.345(7)
C62 F2 1.358(7)
C63 C64 1.391(8)
C63 C68 1.413(9)
C63 B1 1.644(7)
C64 C65 1.409(8)
C64 H64 0.9300
C65 C66 1.361(10)
C65 C69 1.523(8)
C66 C67 1.408(9)
C66 H66 0.9300
C67 C68 1.388(8)
C67 C70 1.491(11)
C68 H68 0.9300
C69 F8 1.329(7)
C69 F7 1.330(9)
C69 F9 1.335(8)
C70 F12 1.323(8)
C70 F11 1.337(9)
C70 F10 1.349(9)
C71 C76 1.394(8)
C71 C72 1.406(7)
C71 B1 1.646(8)
C72 C73 1.390(8)
C72 H72 0.9300
C73 C74 1.375(9)
C73 C77 1.499(8)
C74 C75 1.392(9)
C74 H74 0.9300
C75 C76 1.405(8)
C75 C78 1.497(9)
C76 H76 0.9300
C77 F18 1.325(9)
C77 F16 1.328(8)
C77 F17 1.340(10)
C78 F13 1.279(10)
C78 F15 1.284(12)
C78 F14 1.309(12)
C79 C80 1.404(8)
C79 C84 1.417(8)
C79 B1 1.623(10)
C80 C81 1.393(10)
C80 H80 0.9300
C81 C82 1.388(9)
C81 C86 1.517(8)
C82 C83 1.406(8)
C82 H82 0.9300
C83 C84 1.372(9)
C83 C85 1.515(8)
C84 H84 0.9300
C85 F22 1.308(8)
C85 F23 1.317(10)
C85 F24 1.334(8)
C86 F21 1.319(7)
C86 F19 1.343(9)
C86 F20 1.345(7)
Br1 Pt1 2.4473(7)
Br2 Pt1 2.3927(7)

loop_
_geom_torsion_atom_site_label_1
_geom_torsion_atom_site_label_2
_geom_torsion_atom_site_label_3
_geom_torsion_atom_site_label_4
_geom_torsion
N1 C2 C3 N2 -0.8(7)
C9 C4 C5 C6 4.5(8)
N2 C4 C5 C6 175.6(5)
C9 C4 C5 C10 -171.1(5)
N2 C4 C5 C10 0.0(8)
C4 C5 C6 C7 -2.9(9)
C10 C5 C6 C7 172.7(6)
C5 C6 C7 C8 0.0(10)
C6 C7 C8 C9 1.5(9)
C5 C4 C9 C8 -3.1(8)
N2 C4 C9 C8 -174.1(5)
C5 C4 C9 C13 177.3(5)
N2 C4 C9 C13 6.3(8)
C7 C8 C9 C4 -0.1(8)
C7 C8 C9 C13 179.6(5)
C6 C5 C10 C11 34.3(8)
C4 C5 C10 C11 -150.3(6)
C6 C5 C10 C12 -89.0(7)
C4 C5 C10 C12 86.4(6)
C4 C9 C13 C15 133.8(6)
C8 C9 C13 C15 -45.8(7)
C4 C9 C13 C14 -103.0(6)
C8 C9 C13 C14 77.4(7)
C21 C16 C17 C18 1.5(8)
N1 C16 C17 C18 176.2(5)
C21 C16 C17 C25 -174.6(5)
N1 C16 C17 C25 0.1(8)
C16 C17 C18 C19 1.1(9)
C25 C17 C18 C19 177.3(6)
C17 C18 C19 C20 -2.3(10)
C18 C19 C20 C21 0.8(10)
C17 C16 C21 C20 -2.9(8)
N1 C16 C21 C20 -177.5(5)
C17 C16 C21 C22 173.0(5)
N1 C16 C21 C22 -1.6(8)
C19 C20 C21 C16 1.8(8)
C19 C20 C21 C22 -174.3(5)
C16 C21 C22 C23 145.0(6)
C20 C21 C22 C23 -39.0(8)
C16 C21 C22 C24 -90.4(7)
C20 C21 C22 C24 85.5(7)
C18 C17 C25 C26 56.3(7)
C16 C17 C25 C26 -127.8(6)
C18 C17 C25 C27 -67.0(7)
C16 C17 C25 C27 109.0(6)
N3 C29 C30 N4 1.2(7)
C36 C31 C32 C33 -1.4(9)
N4 C31 C32 C33 -175.9(6)
C36 C31 C32 C37 -179.8(6)
N4 C31 C32 C37 5.6(8)
C31 C32 C33 C34 0.6(10)
C37 C32 C33 C34 179.1(6)
C32 C33 C34 C35 -0.6(11)
C33 C34 C35 C36 1.4(11)
C34 C35 C36 C31 -2.0(10)
C34 C35 C36 C40 175.0(6)
C32 C31 C36 C35 2.0(9)
N4 C31 C36 C35 176.4(5)
C32 C31 C36 C40 -175.0(6)
N4 C31 C36 C40 -0.6(8)
C33 C32 C37 C39 -71.4(8)
C31 C32 C37 C39 107.0(7)
C33 C32 C37 C38 49.1(9)
C31 C32 C37 C38 -132.5(7)
C32 C37 C39 Br1 -46.4(8)
C38 C37 C39 Br1 -170.3(5)
C35 C36 C40 C41 59.1(8)
C31 C36 C40 C41 -124.1(6)
C35 C36 C40 C42 -64.8(8)
C31 C36 C40 C42 112.0(6)
C48 C43 C44 C45 -0.3(8)
N3 C43 C44 C45 -171.8(5)
C48 C43 C44 C52 179.0(5)
N3 C43 C44 C52 7.5(8)
C43 C44 C45 C46 -0.3(9)
C52 C44 C45 C46 -179.6(6)
C44 C45 C46 C47 0.2(11)
C45 C46 C47 C48 0.5(11)
C44 C43 C48 C47 1.0(9)
N3 C43 C48 C47 172.4(5)
C44 C43 C48 C49 -176.2(5)
N3 C43 C48 C49 -4.8(8)
C46 C47 C48 C43 -1.1(10)
C46 C47 C48 C49 176.2(6)
C43 C48 C49 C51 -133.3(7)
C47 C48 C49 C51 49.6(8)
C43 C48 C49 C50 101.6(8)
C47 C48 C49 C50 -75.5(9)
C43 C44 C52 C54 -109.3(6)
C45 C44 C52 C54 70.0(7)
C43 C44 C52 C53 127.7(6)
C45 C44 C52 C53 -53.1(7)
C60 C55 C56 C57 -0.2(8)
B1 C55 C56 C57 173.5(5)
C55 C56 C57 C58 1.4(8)
C55 C56 C57 C61 -179.0(5)
C56 C57 C58 C59 -1.2(8)
C61 C57 C58 C59 179.3(5)
C57 C58 C59 C60 -0.2(8)
C57 C58 C59 C62 -176.8(5)
C58 C59 C60 C55 1.4(8)
C62 C59 C60 C55 178.1(5)
C56 C55 C60 C59 -1.1(7)
B1 C55 C60 C59 -174.7(5)
C58 C57 C61 F4 -8.4(8)
C56 C57 C61 F4 172.1(5)
C58 C57 C61 F5 112.9(6)
C56 C57 C61 F5 -66.6(6)
C58 C57 C61 F6 -128.1(6)
C56 C57 C61 F6 52.4(8)
C58 C59 C62 F1 -153.4(5)
C60 C59 C62 F1 29.9(7)
C58 C59 C62 F3 85.2(7)
C60 C59 C62 F3 -91.5(7)
C58 C59 C62 F2 -31.5(8)
C60 C59 C62 F2 151.7(5)
C68 C63 C64 C65 1.9(8)
B1 C63 C64 C65 174.3(5)
C63 C64 C65 C66 -2.1(9)
C63 C64 C65 C69 178.1(5)
C64 C65 C66 C67 -0.7(9)
C69 C65 C66 C67 179.1(6)
C65 C66 C67 C68 3.5(9)
C65 C66 C67 C70 -177.8(6)
C66 C67 C68 C63 -3.7(10)
C70 C67 C68 C63 177.5(6)
C64 C63 C68 C67 0.9(9)
B1 C63 C68 C67 -171.7(6)
C66 C65 C69 F8 -119.5(7)
C64 C65 C69 F8 60.4(8)
C66 C65 C69 F7 118.7(7)
C64 C65 C69 F7 -61.4(7)
C66 C65 C69 F9 -1.1(8)
C64 C65 C69 F9 178.8(5)
C68 C67 C70 F12 -178.7(7)
C66 C67 C70 F12 2.6(10)
C68 C67 C70 F11 -56.7(9)
C66 C67 C70 F11 124.6(7)
C68 C67 C70 F10 60.8(8)
C66 C67 C70 F10 -117.9(7)
C76 C71 C72 C73 -2.7(10)
B1 C71 C72 C73 171.0(6)
C71 C72 C73 C74 1.9(10)
C71 C72 C73 C77 -175.4(6)
C72 C73 C74 C75 -0.7(11)
C77 C73 C74 C75 176.5(7)
C73 C74 C75 C76 0.4(11)
C73 C74 C75 C78 -178.3(7)
C72 C71 C76 C75 2.4(10)
B1 C71 C76 C75 -171.1(6)
C74 C75 C76 C71 -1.4(11)
C78 C75 C76 C71 177.3(7)
C74 C73 C77 F18 -124.3(8)
C72 C73 C77 F18 53.0(10)
C74 C73 C77 F16 -2.8(10)
C72 C73 C77 F16 174.5(6)
C74 C73 C77 F17 117.5(8)
C72 C73 C77 F17 -65.2(8)
C74 C75 C78 F13 -8.2(13)
C76 C75 C78 F13 173.0(9)
C74 C75 C78 F15 116.6(11)
C76 C75 C78 F15 -62.1(12)
C74 C75 C78 F14 -126.3(9)
C76 C75 C78 F14 54.9(11)
C84 C79 C80 C81 1.2(7)
B1 C79 C80 C81 174.9(5)
C79 C80 C81 C82 -1.2(8)
C79 C80 C81 C86 175.9(5)
C80 C81 C82 C83 0.0(8)
C86 C81 C82 C83 -177.1(5)
C81 C82 C83 C84 1.2(8)
C81 C82 C83 C85 -177.5(5)
C82 C83 C84 C79 -1.2(8)
C85 C83 C84 C79 177.4(5)
C80 C79 C84 C83 0.0(7)
B1 C79 C84 C83 -173.9(5)
C84 C83 C85 F22 47.6(8)
C82 C83 C85 F22 -133.7(6)
C84 C83 C85 F23 168.9(6)
C82 C83 C85 F23 -12.4(8)
C84 C83 C85 F24 -70.0(8)
C82 C83 C85 F24 108.7(7)
C82 C81 C86 F21 77.9(7)
C80 C81 C86 F21 -99.4(7)
C82 C81 C86 F19 -41.6(7)
C80 C81 C86 F19 141.2(5)
C82 C81 C86 F20 -160.7(5)
C80 C81 C86 F20 22.0(8)
N2 C1 N1 C2 -1.2(6)
Pt1 C1 N1 C2 170.3(4)
N2 C1 N1 C16 173.4(5)
Pt1 C1 N1 C16 -15.1(9)
C3 C2 N1 C1 1.3(7)
C3 C2 N1 C16 -173.7(5)
C21 C16 N1 C1 -91.7(7)
C17 C16 N1 C1 93.4(7)
C21 C16 N1 C2 82.4(6)
C17 C16 N1 C2 -92.5(6)
N1 C1 N2 C3 0.7(6)
Pt1 C1 N2 C3 -170.5(4)
N1 C1 N2 C4 -169.4(5)
Pt1 C1 N2 C4 19.4(9)
C2 C3 N2 C1 0.1(7)
C2 C3 N2 C4 171.2(5)
C9 C4 N2 C1 -115.9(7)
C5 C4 N2 C1 72.6(8)
C9 C4 N2 C3 74.8(7)
C5 C4 N2 C3 -96.7(6)
N4 C28 N3 C29 0.1(7)
Pt1 C28 N3 C29 -172.7(5)
N4 C28 N3 C43 -173.8(6)
Pt1 C28 N3 C43 13.4(11)
C30 C29 N3 C28 -0.8(8)
C30 C29 N3 C43 173.6(6)
C48 C43 N3 C28 70.9(8)
C44 C43 N3 C28 -117.2(7)
C48 C43 N3 C29 -102.5(7)
C44 C43 N3 C29 69.4(7)
C29 C30 N4 C28 -1.2(8)
C29 C30 N4 C31 -168.4(6)
N3 C28 N4 C30 0.7(7)
Pt1 C28 N4 C30 174.3(5)
N3 C28 N4 C31 167.5(6)
Pt1 C28 N4 C31 -18.9(8)
C32 C31 N4 C30 86.4(8)
C36 C31 N4 C30 -88.4(7)
C32 C31 N4 C28 -79.0(7)
C36 C31 N4 C28 106.2(7)
C37 C39 Br1 Pt1 -29.7(6)
N3 C28 Pt1 C1 70.6(19)
N4 C28 Pt1 C1 -101.0(17)
N3 C28 Pt1 Br2 65.6(6)
N4 C28 Pt1 Br2 -105.9(5)
N3 C28 Pt1 Br1 -116.8(6)
N4 C28 Pt1 Br1 71.6(5)
N2 C1 Pt1 C28 61.4(18)
N1 C1 Pt1 C28 -107.9(17)
N2 C1 Pt1 Br2 66.3(5)
N1 C1 Pt1 Br2 -103.0(5)
N2 C1 Pt1 Br1 -111.2(5)
N1 C1 Pt1 Br1 79.4(5)
C39 Br1 Pt1 C28 0.1(3)
C39 Br1 Pt1 C1 179.3(3)
C39 Br1 Pt1 Br2 145.6(4)
C80 C79 B1 C55 147.0(5)
C84 C79 B1 C55 -39.7(7)
C80 C79 B1 C63 28.0(7)
C84 C79 B1 C63 -158.6(5)
C80 C79 B1 C71 -92.2(5)
C84 C79 B1 C71 81.2(5)
C56 C55 B1 C79 158.8(5)
C60 C55 B1 C79 -28.0(7)
C56 C55 B1 C63 -77.6(6)
C60 C55 B1 C63 95.6(6)
C56 C55 B1 C71 42.8(7)
C60 C55 B1 C71 -143.9(5)
C64 C63 B1 C79 33.2(7)
C68 C63 B1 C79 -154.8(5)
C64 C63 B1 C55 -91.8(7)
C68 C63 B1 C55 80.2(6)
C64 C63 B1 C71 148.0(6)
C68 C63 B1 C71 -40.0(8)
C76 C71 B1 C79 84.8(6)
C72 C71 B1 C79 -88.4(7)
C76 C71 B1 C55 -152.0(6)
C72 C71 B1 C55 34.7(8)
C76 C71 B1 C63 -36.1(9)
C72 C71 B1 C63 150.7(6)
